data_4313367
loop_
_publ_author_name
'Geo Paul'
'Amitava Choudhury'
'R. Nagarajan'
'C. N. R. Rao'

_publ_section_title
;
 Amine-Templated Linear Vanadium Sulfates with Different Chain Structures
;
_journal_name_full 'Inorganic Chemistry'
_journal_page_first 2004
_journal_page_last 2013
_journal_paper_doi 10.1021/ic020645v
_journal_volume 42
_journal_year 2003
_chemical_formula_sum 'C2 H13 N2 O10 S2 V'
_chemical_formula_weight 340.20
_chemical_name_systematic
;
   ?
;
_space_group_IT_number 14
_symmetry_cell_setting monoclinic
_symmetry_space_group_name_Hall '-P 2ybc'
_symmetry_space_group_name_H-M 'P 1 21/c 1'
_atom_sites_solution_hydrogens geom
_atom_sites_solution_primary direct
_atom_sites_solution_secondary difmap
_audit_creation_method SHELXL
_cell_angle_alpha 90.00
_cell_angle_beta 90.64(4)
_cell_angle_gamma 90.00
_cell_formula_units_Z 4
_cell_length_a 6.942(2)
_cell_length_b 10.317(3)
_cell_length_c 15.102(6)
_cell_measurement_reflns_used 2598
_cell_measurement_temperature 293(2)
_cell_measurement_theta_max 23.00
_cell_measurement_theta_min 2.00
_cell_volume 1081.5(6)
_computing_cell_refinement SAINT(Siemens,1996)
_computing_data_collection SMART(Siemens,1996)
_computing_data_reduction SAINT
_computing_molecular_graphics 'SHELXTL v5.0'
_computing_publication_material 'SHELXTL v5.0'
_computing_structure_refinement 'SHELXL-93 (Sheldrick, 1993)'
_computing_structure_solution 'SHELXS-86 (Sheldrick, 1990)'
_diffrn_ambient_temperature 293(2)
_diffrn_measurement_device 'Siemens CCD-diffractometer'
_diffrn_measurement_method \W
_diffrn_radiation_monochromator graphite
_diffrn_radiation_source 'fine-focus sealed tube'
_diffrn_radiation_type MoK\a
_diffrn_radiation_wavelength 0.71073
_diffrn_reflns_av_R_equivalents 0.0406
_diffrn_reflns_av_sigmaI/netI 0.0480
_diffrn_reflns_limit_h_max 7
_diffrn_reflns_limit_h_min -7
_diffrn_reflns_limit_k_max 10
_diffrn_reflns_limit_k_min -11
_diffrn_reflns_limit_l_max 16
_diffrn_reflns_limit_l_min -13
_diffrn_reflns_number 4411
_diffrn_reflns_theta_max 23.27
_diffrn_reflns_theta_min 2.39
_exptl_absorpt_coefficient_mu 1.353
_exptl_absorpt_correction_T_max 1.000000
_exptl_absorpt_correction_T_min 0.752143
_exptl_absorpt_correction_type SADABS
_exptl_crystal_colour Brown
_exptl_crystal_density_diffrn 2.089
_exptl_crystal_description Rod
_exptl_crystal_F_000 696
_exptl_crystal_size_max 0.40
_exptl_crystal_size_mid 0.15
_exptl_crystal_size_min 0.15
_refine_diff_density_max 0.662
_refine_diff_density_min -0.527
_refine_diff_density_rms 0.128
_refine_ls_extinction_coef 0.0048(13)
_refine_ls_extinction_expression Fc^*^=kFc[1+0.001xFc^2^\l^3^/sin(2\q)]^-1/4^
_refine_ls_extinction_method SHELXL
_refine_ls_goodness_of_fit_all 1.158
_refine_ls_goodness_of_fit_obs 1.249
_refine_ls_matrix_type full
_refine_ls_number_parameters 170
_refine_ls_number_reflns 1560
_refine_ls_number_restraints 2
_refine_ls_restrained_S_all 1.158
_refine_ls_restrained_S_obs 1.248
_refine_ls_R_factor_all 0.0780
_refine_ls_R_factor_obs 0.0650
_refine_ls_shift/esd_max 0.000
_refine_ls_shift/esd_mean 0.000
_refine_ls_structure_factor_coef Fsqd
_refine_ls_weighting_details 'w=1/[\s^2^(Fo^2^)+(0.0424P)^2^+12.4150P] where P=(Fo^2^+2Fc^2^)/3'
_refine_ls_weighting_scheme calc
_refine_ls_wR_factor_all 0.1600
_refine_ls_wR_factor_obs 0.1544
_reflns_number_observed 1279
_reflns_number_total 1560
_reflns_observed_criterion >2sigma(I)
_cod_data_source_file ic020645v_2.cif
_cod_data_source_block try
_cod_depositor_comments
;
The following automatic conversions were performed:

'_symmetry_cell_setting' value 'Monoclinic' changed to 'monoclinic'
according to the built-in table from CIF Core dictionary named
'cif_core.dic' version 2.4.1 from 2010-06-29.

Automatic conversion script
Id: cif_fix_values 1646 2011-03-28 12:23:43Z adriana 

The following automatic conversions were performed:

'_refine_ls_weighting_scheme' value 'calc
w=1/[\s^2^(Fo^2^)+(0.0424P)^2^+12.4150P] where P=(Fo^2^+2Fc^2^)/3'
was changed to 'calc'. New tag '_refine_ls_weighting_details' was
created. The value of the new tag was set to
'w=1/[\s^2^(Fo^2^)+(0.0424P)^2^+12.4150P] where P=(Fo^2^+2Fc^2^)/3'.

Automatic conversion script
Id: cif_fix_values 3143 2015-03-26 13:38:13Z robertas 
;
_cod_original_cell_volume 1081.6(6)
_cod_database_code 4313367

loop_
_symmetry_equiv_pos_as_xyz
'x, y, z'
'-x, y+1/2, -z+1/2'
'-x, -y, -z'
'x, -y-1/2, z-1/2'

loop_
_atom_site_aniso_label
_atom_site_aniso_U_11
_atom_site_aniso_U_22
_atom_site_aniso_U_33
_atom_site_aniso_U_23
_atom_site_aniso_U_13
_atom_site_aniso_U_12
S1 0.0192(11) 0.0185(11) 0.0262(12) -0.0046(9) 0.0024(9) -0.0008(9)
S2 0.0157(11) 0.0192(11) 0.0248(11) 0.0038(9) -0.0011(8) -0.0023(8)
V1 0.0101(10) 0.0149(10) 0.0248(11) -0.0015(8) 0.0015(8) -0.0008(8)
V2 0.0095(10) 0.0149(10) 0.0255(11) 0.0010(8) 0.0013(8) -0.0004(8)
O1 0.041(4) 0.085(6) 0.026(4) -0.007(4) -0.001(3) -0.021(4)
O2 0.039(4) 0.021(3) 0.077(5) 0.002(3) 0.010(4) 0.004(3)
O3 0.010(3) 0.031(3) 0.029(3) -0.004(3) 0.007(2) -0.007(2)
O4 0.019(3) 0.025(3) 0.039(4) -0.009(3) 0.011(3) -0.007(3)
O5 0.044(4) 0.057(4) 0.027(4) 0.005(3) -0.001(3) -0.024(4)
O6 0.033(4) 0.020(3) 0.060(4) -0.001(3) -0.003(3) 0.005(3)
O7 0.018(3) 0.029(3) 0.040(4) 0.010(3) -0.005(3) -0.005(3)
O8 0.014(3) 0.026(3) 0.029(3) 0.004(3) 0.003(2) -0.003(2)
O9 0.011(3) 0.028(3) 0.027(3) 0.005(3) 0.001(2) 0.001(2)
O100 0.093(6) 0.037(4) 0.037(4) -0.004(4) 0.003(4) 0.009(4)
N1 0.029(4) 0.027(4) 0.034(4) 0.001(3) 0.001(3) 0.001(3)
C1 0.058(7) 0.023(5) 0.082(9) 0.009(5) 0.031(6) 0.003(5)
C2 0.043(6) 0.025(5) 0.065(7) 0.002(5) 0.007(5) 0.003(4)
N2 0.036(4) 0.025(4) 0.033(4) 0.000(3) 0.000(3) -0.003(3)

loop_
_atom_site_label
_atom_site_type_symbol
_atom_site_fract_x
_atom_site_fract_y
_atom_site_fract_z
_atom_site_U_iso_or_equiv
_atom_site_thermal_displace_type
_atom_site_occupancy
_atom_site_calc_flag
_atom_site_refinement_flags
_atom_site_disorder_group
S1 S 0.2592(3) 0.1955(2) 0.12190(14) 0.0213(6) Uani 1 d . .
S2 S -0.2467(3) 0.2178(2) -0.10356(13) 0.0199(6) Uani 1 d . .
V1 V 0.5000 0.0000 0.0000 0.0166(5) Uani 1 d S .
V2 V 0.0000 0.0000 0.0000 0.0166(5) Uani 1 d S .
O1 O 0.3277(10) 0.1976(8) 0.2116(4) 0.051(2) Uani 1 d . .
O2 O 0.1877(10) 0.3226(6) 0.0945(5) 0.046(2) Uani 1 d . .
O3 O 0.1093(7) 0.0959(5) 0.1086(4) 0.0231(13) Uani 1 d . .
O4 O 0.4281(8) 0.1655(5) 0.0634(4) 0.0279(14) Uani 1 d . .
O5 O -0.1909(10) 0.2414(7) -0.1928(4) 0.042(2) Uani 1 d . .
O6 O -0.3248(9) 0.3325(6) -0.0613(5) 0.038(2) Uani 1 d . .
O7 O -0.0737(8) 0.1735(6) -0.0515(4) 0.0290(14) Uani 1 d . .
O8 O -0.3932(7) 0.1109(5) -0.1012(4) 0.0230(13) Uani 1 d . .
O9 O 0.2489(7) 0.0044(5) -0.0605(4) 0.0218(13) Uani 1 d . .
O100 O -0.2399(13) 0.5082(7) -0.2611(5) 0.056(2) Uani 1 d D .
N1 N -0.2607(10) 0.6786(7) 0.1091(5) 0.030(2) Uani 1 d . .
H1 H -0.1808(10) 0.7340(7) 0.0833(5) 0.045 Uiso 1 calc R .
H2 H -0.2696(10) 0.6978(7) 0.1664(5) 0.045 Uiso 1 calc R .
H3 H -0.3767(10) 0.6843(7) 0.0837(5) 0.045 Uiso 1 calc R .
C1 C -0.3115(17) 0.4503(9) 0.1404(9) 0.054(3) Uani 1 d . .
H4 H -0.4388(17) 0.4564(9) 0.1136(9) 0.065 Uiso 1 calc R .
H5 H -0.3229(17) 0.4708(9) 0.2028(9) 0.065 Uiso 1 calc R .
C2 C -0.1858(15) 0.5441(9) 0.0992(8) 0.044(3) Uani 1 d . .
H6 H -0.1741(15) 0.5239(9) 0.0367(8) 0.053 Uiso 1 calc R .
H7 H -0.0585(15) 0.5385(9) 0.1261(8) 0.053 Uiso 1 calc R .
N2 N -0.2386(11) 0.3151(7) 0.1308(5) 0.031(2) Uani 1 d . .
H8 H -0.3194(11) 0.2604(7) 0.1569(5) 0.047 Uiso 1 calc R .
H9 H -0.1227(11) 0.3087(7) 0.1563(5) 0.047 Uiso 1 calc R .
H10 H -0.2301(11) 0.2954(7) 0.0736(5) 0.047 Uiso 1 calc R .
H11 H -0.2572(257) 0.5861(106) -0.2227(98) 0.148(70) Uiso 1 d D .
H12 H -0.2228(168) 0.4517(91) -0.2079(46) 0.069(37) Uiso 1 d D .
H13 H 0.2273(145) 0.0090(96) -0.1233(73) 0.048(31) Uiso 1 d . .

loop_
_atom_type_symbol
_atom_type_description
_atom_type_scat_dispersion_real
_atom_type_scat_dispersion_imag
_atom_type_scat_source
C C 0.0033 0.0016 'International Tables Vol C Tables 4.2.6.8 and 6.1.1.4'
H H 0.0000 0.0000 'International Tables Vol C Tables 4.2.6.8 and 6.1.1.4'
N N 0.0061 0.0033 'International Tables Vol C Tables 4.2.6.8 and 6.1.1.4'
O O 0.0106 0.0060 'International Tables Vol C Tables 4.2.6.8 and 6.1.1.4'
S S 0.1246 0.1234 'International Tables Vol C Tables 4.2.6.8 and 6.1.1.4'
V V 0.3005 0.5294 'International Tables Vol C Tables 4.2.6.8 and 6.1.1.4'

loop_
_geom_angle_atom_site_label_1
_geom_angle_atom_site_label_2
_geom_angle_atom_site_label_3
_geom_angle
_geom_angle_site_symmetry_1
_geom_angle_site_symmetry_3
_geom_angle_publ_flag
O1 S1 O2 111.3(5) . . ?
O1 S1 O3 111.5(4) . . ?
O2 S1 O3 110.5(4) . . ?
O1 S1 O4 107.8(4) . . ?
O2 S1 O4 106.4(4) . . ?
O3 S1 O4 109.2(3) . . ?
O5 S2 O6 112.4(4) . . ?
O5 S2 O7 108.8(4) . . ?
O6 S2 O7 108.6(4) . . ?
O5 S2 O8 109.8(4) . . ?
O6 S2 O8 109.4(3) . . ?
O7 S2 O8 107.6(3) . . ?
O9 V1 O9 180.0 3_655 . ?
O9 V1 O4 88.7(2) 3_655 3_655 ?
O9 V1 O4 91.3(2) . 3_655 ?
O9 V1 O4 91.3(2) 3_655 . ?
O9 V1 O4 88.7(2) . . ?
O4 V1 O4 180.0 3_655 . ?
O9 V1 O8 91.9(2) 3_655 1_655 ?
O9 V1 O8 88.1(2) . 1_655 ?
O4 V1 O8 91.4(2) 3_655 1_655 ?
O4 V1 O8 88.6(2) . 1_655 ?
O9 V1 O8 88.1(2) 3_655 3 ?
O9 V1 O8 91.9(2) . 3 ?
O4 V1 O8 88.6(2) 3_655 3 ?
O4 V1 O8 91.4(2) . 3 ?
O8 V1 O8 180.0 1_655 3 ?
O9 V2 O9 180.0 . 3 ?
O9 V2 O7 88.8(2) . 3 ?
O9 V2 O7 91.2(2) 3 3 ?
O9 V2 O7 91.2(2) . . ?
O9 V2 O7 88.8(2) 3 . ?
O7 V2 O7 180.0 3 . ?
O9 V2 O3 87.6(2) . 3 ?
O9 V2 O3 92.4(2) 3 3 ?
O7 V2 O3 88.3(2) 3 3 ?
O7 V2 O3 91.7(2) . 3 ?
O9 V2 O3 92.4(2) . . ?
O9 V2 O3 87.6(2) 3 . ?
O7 V2 O3 91.7(2) 3 . ?
O7 V2 O3 88.3(2) . . ?
O3 V2 O3 180.0 3 . ?
S1 O3 V2 134.3(3) . . ?
S1 O4 V1 130.4(3) . . ?
S2 O7 V2 132.2(3) . . ?
S2 O8 V1 132.6(3) . 1_455 ?
V1 O9 V2 124.4(3) . . ?
V1 O9 H13 126.2(61) . . ?
V2 O9 H13 109.4(61) . . ?
H11 O100 H12 90.9(100) . . ?
C2 N1 H1 109.5(5) . . ?
C2 N1 H2 109.5(5) . . ?
H1 N1 H2 109.5 . . ?
C2 N1 H3 109.5(5) . . ?
H1 N1 H3 109.5 . . ?
H2 N1 H3 109.5 . . ?
C2 C1 N2 112.1(8) . . ?
C2 C1 H4 109.2(7) . . ?
N2 C1 H4 109.2(6) . . ?
C2 C1 H5 109.2(7) . . ?
N2 C1 H5 109.2(6) . . ?
H4 C1 H5 107.9 . . ?
C1 C2 N1 111.5(8) . . ?
C1 C2 H6 109.3(7) . . ?
N1 C2 H6 109.3(5) . . ?
C1 C2 H7 109.3(7) . . ?
N1 C2 H7 109.3(5) . . ?
H6 C2 H7 108.0 . . ?
C1 N2 H8 109.5(5) . . ?
C1 N2 H9 109.5(6) . . ?
H8 N2 H9 109.5 . . ?
C1 N2 H10 109.5(6) . . ?
H8 N2 H10 109.5 . . ?
H9 N2 H10 109.5 . . ?

loop_
_geom_bond_atom_site_label_1
_geom_bond_atom_site_label_2
_geom_bond_distance
_geom_bond_site_symmetry_2
_geom_bond_publ_flag
S1 O1 1.431(7) . ?
S1 O2 1.461(7) . ?
S1 O3 1.475(6) . ?
S1 O4 1.508(6) . ?
S2 O5 1.427(7) . ?
S2 O6 1.453(6) . ?
S2 O7 1.500(6) . ?
S2 O8 1.501(6) . ?
V1 O9 1.960(5) 3_655 ?
V1 O9 1.960(5) . ?
V1 O4 2.022(6) 3_655 ?
V1 O4 2.022(6) . ?
V1 O8 2.055(5) 1_655 ?
V1 O8 2.055(5) 3 ?
V2 O9 1.964(5) . ?
V2 O9 1.964(5) 3 ?
V2 O7 2.016(6) 3 ?
V2 O7 2.016(6) . ?
V2 O3 2.053(5) 3 ?
V2 O3 2.053(5) . ?
O8 V1 2.055(5) 1_455 ?
O9 H13 0.96(11) . ?
O100 H11 0.999(11) . ?
O100 H12 0.998(11) . ?
N1 C2 1.490(11) . ?
N1 H1 0.89 . ?
N1 H2 0.89 . ?
N1 H3 0.89 . ?
C1 C2 1.448(14) . ?
C1 N2 1.492(12) . ?
C1 H4 0.97 . ?
C1 H5 0.97 . ?
C2 H6 0.97 . ?
C2 H7 0.97 . ?
N2 H8 0.89 . ?
N2 H9 0.89 . ?
N2 H10 0.89 . ?
